data_9009649
loop_
_publ_author_name
'Pluth, J. J.'
'Smith, J. V.'

_publ_section_title
;
 Arizona porphyry copper/hydrothermal deposits II:
 Crystal structure of ajoite, (K+Na)3Cu20Al3Si29O76(OH)16*~8H2O
;
_journal_name_full
;Proceedings of the National Academy of Sciences of the United States of
 America
;
_journal_page_first 11002
_journal_page_last 11005
_journal_paper_doi 10.1073/pnas.132391299
_journal_volume 99
_journal_year 2002
_chemical_formula_sum 'Al1.5 Cu10 H12 K0.5 O48 Si14.5'
_chemical_name_mineral Ajoite
_space_group_IT_number 2
_symmetry_space_group_name_Hall '-P 1'
_symmetry_space_group_name_H-M 'P -1'
_cell_angle_alpha 110.833
_cell_angle_beta 107.208
_cell_angle_gamma 105.680
_cell_formula_units_Z 2
_cell_length_a 13.634
_cell_length_b 13.687
_cell_length_c 14.522
_cell_volume 2195.009
_database_code_amcsd 0015331
_exptl_crystal_density_diffrn 2.849
_cod_original_formula_sum 'K.5 Cu10 Si14.5 Al1.5 O48 H12'
_cod_database_code 9009649

loop_
_space_group_symop_operation_xyz
x,y,z
-x,-y,-z

loop_
_atom_site_label
_atom_site_fract_x
_atom_site_fract_y
_atom_site_fract_z
_atom_site_occupancy
_atom_site_U_iso_or_equiv
_atom_site_type_symbol
_atom_site_attached_hydrogens
K 0.49550 -0.02690 0.00010 0.50000 0.38000 K 0
Cu1 0.09050 0.21490 0.47950 1.00000 0.06000 Cu 0
Cu2 0.29170 0.16630 0.48210 1.00000 0.06000 Cu 0
Cu3 -0.31230 0.31370 0.47390 1.00000 0.07000 Cu 0
Cu4 -0.11170 0.26330 0.47390 1.00000 0.07000 Cu 0
Cu5 0.69370 0.06740 0.48700 1.00000 0.07000 Cu 0
Cu6 -0.51220 0.36180 0.47790 1.00000 0.08000 Cu 0
Cu7 0.49040 0.11430 0.48140 1.00000 0.05000 Cu 0
Cu8 0.89850 0.02360 0.49710 1.00000 0.06000 Cu 0
Cu9 0.09480 0.46630 0.49170 1.00000 0.08000 Cu 0
Cu10 0.28950 0.41060 0.48110 1.00000 0.08000 Cu 0
Si1 0.66430 0.39500 0.70060 1.00000 0.05000 Si 0
Si2 0.07010 0.30640 0.70350 1.00000 0.05000 Si 0
Si3 0.46190 0.44260 0.70310 1.00000 0.07000 Si 0
Si4 0.27480 0.26040 0.70580 1.00000 0.05000 Si 0
Si5 -0.07130 0.46670 0.28730 1.00000 0.06000 Si 0
Si6 0.12960 0.41920 0.27410 1.00000 0.08000 Si 0
Si7 0.67190 0.17730 0.71180 1.00000 0.05000 Si 0
Si8 0.71000 -0.05240 0.26410 1.00000 0.07000 Si 0
Si9 0.50060 -0.01030 0.25540 1.00000 0.06000 Si 0
Si10 0.88380 0.14240 0.72230 1.00000 0.06000 Si 0
Si11 -0.27350 0.26590 0.25520 1.00000 0.07000 Si 0
Si12 -0.22130 0.06020 0.13400 0.50000 0.10000 Si 0
Al12 -0.22130 0.06020 0.13400 0.50000 0.10000 Al 0
Si13 0.89410 0.02920 0.87080 0.75000 0.09000 Si 0
Al13 0.89410 0.02920 0.87080 0.25000 0.09000 Al 0
Si14 0.34200 0.07630 0.13320 0.50000 0.11000 Si 0
Al14 0.34200 0.07630 0.13320 0.50000 0.11000 Al 0
Si15 0.00950 0.15940 0.12630 0.75000 0.10000 Si 0
Al15 0.00950 0.15940 0.12630 0.25000 0.10000 Al 0
Si16 -0.47460 0.31710 0.26250 1.00000 0.07000 Si 0
O1 0.00640 0.23500 0.57070 1.00000 0.06000 O 0
O2 0.20930 0.18670 0.57370 1.00000 0.06000 O 0
O3 0.61270 0.09640 0.57950 1.00000 0.08000 O 0
O4 0.77540 0.03770 0.39510 1.00000 0.09000 O 0
O-H5 0.37840 0.15110 0.39790 1.00000 0.12000 O 1
O6 0.56750 0.08190 0.38520 1.00000 0.09000 O 0
O-H7 0.40620 0.13260 0.57170 1.00000 0.10000 O 1
O-H8 0.18120 0.20640 0.39880 1.00000 0.11000 O 1
O9 -0.22840 0.29680 0.38300 1.00000 0.14000 O 0
O-H10 0.98500 0.00410 0.41130 1.00000 0.14000 O 1
O-H11 -0.01520 0.26240 0.40040 1.00000 0.11000 O 1
O12 0.82030 0.05660 0.59210 1.00000 0.08000 O 0
O13 -0.42520 0.35290 0.39140 1.00000 0.11000 O 0
O-H14 0.20840 0.42870 0.57340 1.00000 0.11000 O 1
O15 -0.00920 0.52020 0.41870 1.00000 0.08000 O 0
O16 0.60690 0.33240 0.56780 1.00000 0.08000 O 0
O17 0.40660 0.37960 0.57110 1.00000 0.07000 O 0
O-H18 0.79720 0.27250 0.55540 1.00000 0.11000 O 1
O19 0.18160 0.46010 0.40410 1.00000 0.11000 O 0
O20 0.58890 0.45000 0.75000 1.00000 0.13000 O 0
O21 0.21090 0.50350 0.24670 1.00000 0.16000 O 0
O22 0.99440 0.25410 0.75610 1.00000 0.15000 O 0
O23 -0.19070 0.36070 0.23710 1.00000 0.16000 O 0
O24 0.79990 0.19100 0.76360 1.00000 0.15000 O 0
O25 0.67780 0.30470 0.74520 1.00000 0.15000 O 0
O26 0.29690 0.02720 -0.00060 1.00000 0.20000 O 0
O27 -0.09350 0.55950 0.25130 1.00000 0.16000 O 0
O28 0.92700 0.08200 0.79270 1.00000 0.18000 O 0
O29 0.68960 -0.18360 0.24020 1.00000 0.15000 O 0
O30 -0.28870 0.14100 0.17640 1.00000 0.17000 O 0
O31 -0.46900 0.42870 0.24490 1.00000 0.16000 O 0
O32 -0.39630 0.26890 0.21130 1.00000 0.12000 O 0
O33 0.00730 0.42470 0.23350 1.00000 0.16000 O 0
O34 0.93200 -0.07560 0.85100 1.00000 0.30000 O 0
O35 0.39840 -0.12380 0.23250 1.00000 0.14000 O 0
O36 0.11200 0.29120 0.20010 1.00000 0.19000 O 0
O37 0.44890 0.04170 0.17930 1.00000 0.12000 O 0
O38 -0.09010 0.14850 0.16990 1.00000 0.19000 O 0
O39 0.38870 0.37130 0.74660 1.00000 0.14000 O 0
O40 0.78080 -0.01870 0.20020 1.00000 0.16000 O 0
O41 0.58470 -0.05570 0.21260 1.00000 0.12000 O 0
O42 0.96060 0.13150 0.99710 1.00000 0.24000 O 0
O43 0.19180 0.30380 0.75180 1.00000 0.14000 O 0
O44 -0.60460 0.22170 0.19340 1.00000 0.17000 O 0
O45 0.75620 -0.02530 0.82910 1.00000 0.19000 O 0
O-H46 -0.62110 0.40540 0.39880 1.00000 0.14000 O 1
Wat1 0.24620 0.24480 -0.00390 1.00000 0.73000 O 2
Wat2 0.10590 0.31560 -0.00310 1.00000 0.61000 O 2

loop_
_cod_changelog_entry_id
_cod_changelog_entry_author
_cod_changelog_entry_date
_cod_changelog_entry_text
1
;cod-tools version 3.8.0
Id: cif_guess_AMCSD_atom_types 9574 2023-05-10 09:00:05Z saulius
;
2023-05-10T18:52:04+03:00
;Derived atom types and hydrogen counts
from atom names that follow the AMCSD naming convention
(Wat == water, O-H == hydroxyl).
;

loop_
_cod_related_entry_id
_cod_related_entry_database
_cod_related_entry_code
1 AMCSD 0015331
